data_4003118
loop_
_publ_author_name
'Wagatha, Peter'
'Weiler, Volker'
'Schmidt, Peter J.'
'Schnick, Wolfgang'

_publ_section_title
;
 Tunable Red Luminescence in Nitridomagnesoaluminates
 \a-Sr2[MgAl5N7]:Eu2+, \b-Sr2[MgAl5N7]:Eu2+, and Sr8[LiMg2Al21N28]:Eu2+
;
_journal_issue 5
_journal_name_full 'Chemistry of Materials'
_journal_page_first 1755
_journal_paper_doi 10.1021/acs.chemmater.8b00106
_journal_volume 30
_journal_year 2018
_chemical_formula_moiety 'Al5 Mg N7 Sr2'
_chemical_formula_structural 'Al5 Mg N7 Sr2'
_chemical_formula_sum 'Al5 Mg N7 Sr2'
_chemical_formula_weight 432.52
_chemical_name_systematic ' Distrontiumheptanitridomagnesopentaaluminate'
_space_group_IT_number 12
_space_group_name_Hall '-C 2y'
_space_group_name_H-M_alt 'C 1 2/m 1'
_symmetry_cell_setting monoclinic
_symmetry_Int_Tables_number 12
_symmetry_space_group_name_Hall '-C 2y'
_symmetry_space_group_name_H-M 'C 1 2/m 1'
_cell_angle_alpha 90
_cell_angle_beta 109.8939(7)
_cell_angle_gamma 90
_cell_formula_units_Z 2
_cell_length_a 11.12874(11)
_cell_length_b 3.27290(3)
_cell_length_c 10.54530(11)
_cell_measurement_temperature 293(2)
_cell_measurement_theta_max 50.2300
_cell_measurement_theta_min 2.5000
_cell_volume 361.173(6)
_computing_cell_refinement 'TOPAS ACADEMIC 4.1'
_computing_molecular_graphics 'Diamond 3.2k'
_computing_publication_material 'TOPAS ACADEMIC 4.1'
_computing_structure_refinement 'TOPAS ACADEMIC 4.1'
_diffrn_ambient_temperature 293(2)
_diffrn_detector 'strip detector'
_diffrn_detector_type 'Mythen 1K'
_diffrn_measurement_device_type 'STOE STADI P'
_diffrn_radiation_monochromator 'Ge(111) single-crystal'
_diffrn_radiation_type CuK\a~1~
_diffrn_radiation_wavelength 1.54056
_diffrn_source 'sealed X-ray tube'
_diffrn_source_target Cu
_exptl_absorpt_coefficient_mu 25.983
_exptl_absorpt_correction_type cylinder
_exptl_absorpt_process_details
;
TOPAS:
prm !packing_density 0.50 min 0.1 max 1.0 	
prm !capdia 0.3 									
prm !linab = Get(mixture_MAC) Get(mixture_density_g_on_cm3);:247.57620`_0.02190 'in cm-1
prm muR = (capdia/20)*linab*packing_density;
Cylindrical_I_Correction(muR)

;
_exptl_crystal_density_diffrn 3.977
_exptl_crystal_density_method 'Not Measured'
_exptl_crystal_F_000 404
_pd_char_colour colorless
_pd_char_particle_morphology '5 &#x00B5;m powder, visual estimate'
_pd_instr_location ' ?'
_pd_meas_2theta_range_inc 0.015
_pd_meas_2theta_range_max 100.4600
_pd_meas_2theta_range_min 5.0000
_pd_meas_number_of_points 6365
_pd_meas_scan_method step
_pd_prep_pressure 500000
_pd_prep_temperature 1823.15
_pd_proc_ls_background_function
;
'Background was handles with a
Shifted-Chebyshev polynominal with 18 parameters.'
;
_pd_proc_ls_pref_orient_corr
; Preferred orientation of the crystallites was 
described with a spherical harmonics function of 4th order.
;
_pd_proc_ls_profile_function
;
'Fundamental parameters approach for reflection profiles 
(convolution of appropriate source emission profiles with axial instrument 
contributions as well as crystallite microstructure effects).' 
;
_pd_proc_ls_prof_R_factor 5.080
_pd_proc_ls_prof_wR_expected 1.623
_pd_proc_ls_prof_wR_factor 6.925
_pd_spec_mounting ' glass capillary, 0.3 mm diameter, 0.01 mm thickness'
_pd_spec_mount_mode transmission
_pd_spec_shape cylinder
_refine_ls_goodness_of_fit_all 4.266
_refine_ls_matrix_type full
_refine_ls_number_constraints 0
_refine_ls_number_parameters 106
_refine_ls_number_restraints 0
_refine_ls_R_I_factor 2.486
_refine_ls_shift/su_max 0
_refine_ls_shift/su_mean 0
_cod_data_source_file cm8b00106_si_001.cif
_cod_data_source_block b-Sr2MgAl5N7
_cod_depositor_comments
;
The following automatic conversions were performed:

data item '_symmetry_cell_setting' value 'Monoclinic' was changed to
'monoclinic' in accordance with the
/home/data/users/saulius/crontab/automatic-downloads/current/ACS/lib/dictionaries/cif_core.dic
dictionary named 'cif_core.dic' version 2.4.2 last updated on
2011-04-26.

Automatic conversion script
Id: cif_fix_values 6909 2019-04-08 15:41:33Z antanas 

The following automatic conversions were performed:

data name '_iucr_refine_instruction_details' was replaced with
'_iucr_refine_instructions_details' as specified in the replacement
file 'data/replacement-values/replacement_tags.lst'.

Automatic conversion script
Id: cif_correct_tags 9268 2022-04-12 08:56:07Z antanas 
;
_cod_original_sg_symbol_H-M 'C 2/m'
_cod_database_code 4003118

loop_
_symmetry_equiv_pos_site_id
_symmetry_equiv_pos_as_xyz
1 x,y,z
2 -x,y,-z
3 -x,-y,-z
4 x,-y,z
5 1/2+x,1/2+y,z
6 1/2-x,1/2+y,-z
7 1/2-x,1/2-y,-z
8 1/2+x,1/2-y,z

loop_
_atom_site_label
_atom_site_type_symbol
_atom_site_thermal_displace_type
_atom_site_fract_x
_atom_site_fract_y
_atom_site_fract_z
_atom_site_occupancy
_atom_site_U_iso_or_equiv
Al1 Al Uiso 0.6450(5) 0.00000 0.4457(5) 0.750 0.026(2)
Al2 Al Uiso 0.3520(5) 0.00000 0.0165(5) 0.750 0.023(2)
Al3 Al Uiso 0.8987(5) 0.00000 0.8013(6) 1.000 0.023(2)
N1 N Uiso 0.6909(13) 0.50000 0.0819(12) 1.000 0.029(4)
N2 N Uiso 0.3061(12) 0.50000 0.6212(11) 1.000 0.024(4)
N3 N Uiso 0.5062(11) 0.00000 0.1815(12) 1.000 0.020(4)
N4 N Uiso 0.50000 0.00000 0.50000 1.000 0.025(6)
Mg1 Mg Uiso 0.6450(5) 0.00000 0.4457(5) 0.250 0.026(2)
Mg2 Mg Uiso 0.3520(5) 0.00000 0.0165(5) 0.250 0.024(2)
Sr1 Sr Uiso 0.62794(19) 0.50000 0.69632(16) 1.000 0.0210(8)

loop_
_atom_type_symbol
_atom_type_description
_atom_type_scat_dispersion_real
_atom_type_scat_dispersion_imag
_atom_type_scat_source
Al Al 0.2130 0.2455 ' International Tables Vol C Tables 4.2.6.8 and 6.1.1.4'
Mg Mg 0.1719 0.1771 ' International Tables Vol C Tables 4.2.6.8 and 6.1.1.4'
N N 0.0311 0.0180 ' International Tables Vol C Tables 4.2.6.8 and 6.1.1.4'
Sr Sr -0.3528 1.8200 ' International Tables Vol C Tables 4.2.6.8 and 6.1.1.4'

loop_
_audit_conform_dict_name
_audit_conform_dict_location
cif_core.dic ftp://ftp.iucr.org/pub/cif_core.dic
cif_pd.dic ftp://ftp.iucr.org/pub/cif_pd.dic

loop_
_geom_angle_atom_site_label_1
_geom_angle_atom_site_label_2
_geom_angle_atom_site_label_3
_geom_angle
_geom_angle_site_symmetry_1
_geom_angle_site_symmetry_3
_geom_angle_publ_flag
N2 Al1 N4 119.1(4) 2_646 . yes
N2 Al1 N4 119.1(4) 2_656 . yes
N2 Al1 N4 107.2(4) 5_545 . yes
N2 Al1 N2 115.8(5) 2_646 2_656 yes
N2 Al1 N2 93.4(4) 2_646 5_545 yes
N2 Al1 N2 93.4(4) 2_656 5_545 yes
N1 Al2 N3 117.3(4) 2_645 . yes
N1 Al2 N3 117.3(4) 2_655 . yes
N1 Al2 N3 106.8(5) 5_445 . yes
N1 Al2 N1 118.0(5) 2_645 2_655 yes
N1 Al2 N1 95.4(5) 2_645 5_445 yes
N1 Al2 N1 95.4(5) 2_655 5_445 yes
N1 Al3 N2 117.1(7) 6_646 5_545 yes
N2 Al3 N3 101.3(5) 5_545 6_646 yes
N2 Al3 N3 101.3(5) 5_545 6_656 yes
N1 Al3 N3 110.2(4) 6_646 6_646 yes
N1 Al3 N3 110.2(4) 6_646 6_656 yes
N3 Al3 N3 116.6(6) 6_646 6_656 yes
N2 Mg1 N2 93.4(4) 2_646 5_545 yes
N2 Mg1 N2 93.4(4) 2_656 5_545 yes
N2 Mg1 N4 107.2(4) 5_545 . yes
N2 Mg1 N4 119.1(4) 2_646 . yes
N2 Mg1 N4 119.1(4) 2_656 . yes
N2 Mg1 N2 115.8(5) 2_646 2_656 yes
N1 Mg2 N3 117.3(4) 2_645 . yes
N1 Mg2 N1 95.4(5) 2_655 5_445 yes
N1 Mg2 N3 106.8(5) 5_445 . yes
N1 Mg2 N1 118.0(5) 2_645 2_655 yes
N1 Mg2 N3 117.3(4) 2_655 . yes
N1 Mg2 N1 95.4(5) 2_645 5_445 yes
Al2 N1 Al2 84.6(5) 2_655 5_555 yes
Al2 N1 Al3 105.9(5) 2_655 6_656 yes
Al2 N1 Al2 118.0(6) 2_655 2_665 yes
Al2 N1 Al2 84.6(5) 2_665 5_555 yes
Al2 N1 Al3 105.9(5) 2_665 6_656 yes
Al2 N1 Al3 158.5(8) 5_555 6_656 yes
Al1 N2 Al1 86.6(4) 2_656 5_455 yes
Al1 N2 Al3 104.5(5) 2_656 5_455 yes
Al1 N2 Al1 86.6(4) 2_666 5_455 yes
Al1 N2 Al1 115.7(7) 2_656 2_666 yes
Al1 N2 Al3 104.5(5) 2_666 5_455 yes
Al1 N2 Al3 158.4(8) 5_455 5_455 yes
Al2 N3 Al3 111.5(4) . 6_646 yes
Al3 N3 Mg2 111.5(4) 6_656 . yes
Al3 N3 Al3 116.6(7) 6_646 6_656 yes
Al2 N3 Al3 111.5(4) . 6_656 yes
Al3 N3 Mg2 111.5(4) 6_646 . yes
Al1 N4 Al1 180.00 . 2_656 yes

loop_
_geom_bond_atom_site_label_1
_geom_bond_atom_site_label_2
_geom_bond_distance
_geom_bond_site_symmetry_2
_geom_bond_publ_flag
Al1 N4 1.887(6) . yes
Al1 N2 1.932(7) 2_646 yes
Al1 N2 1.932(7) 2_656 yes
Al1 N2 2.093(13) 5_545 yes
Al2 N3 1.985(13) . yes
Al2 N1 1.909(7) 2_645 yes
Al2 N1 1.909(7) 2_655 yes
Al2 N1 2.129(16) 5_445 yes
Al3 N2 1.827(13) 5_545 yes
Al3 N1 1.830(15) 6_646 yes
Al3 N3 1.924(8) 6_646 yes
Al3 N3 1.924(8) 6_656 yes
Mg1 N4 1.887(6) . yes
Mg1 N2 1.932(7) 2_646 yes
Mg1 N2 1.932(7) 2_656 yes
Mg1 N2 2.093(13) 5_545 yes
Mg2 N3 1.985(13) . yes
Mg2 N1 1.909(7) 2_645 yes
Mg2 N1 1.909(7) 2_655 yes
Mg2 N1 2.129(16) 5_445 yes
